data_4320018
loop_
_publ_author_name
'Zhen-Feng Chen'
'Ren-Gen Xiong'
'Jing Zhang'
'Xue-Tai Chen'
'Zi-Ling Xue'
'Xiao-Zeng You'

_publ_section_title
;
 2D Molecular Square Grid with Strong Blue Fluorescent Emission: A Complex
 of Norfloxacin with Zinc(II)
;
_journal_name_full 'Inorganic Chemistry'
_journal_page_first 4075
_journal_page_last 4077
_journal_paper_doi 10.1021/ic001470x
_journal_volume 40
_journal_year 2001
_chemical_formula_sum 'C32 H42 F2 N6 O10 Zn'
_chemical_formula_weight 774.09
_chemical_name_systematic
; 
 ? 
;
_space_group_IT_number 14
_symmetry_cell_setting monoclinic
_symmetry_space_group_name_Hall '-P 2ybc'
_symmetry_space_group_name_H-M 'P 1 21/c 1'
_atom_sites_solution_hydrogens geom
_atom_sites_solution_primary direct
_atom_sites_solution_secondary difmap
_audit_creation_method SHELXL-97
_cell_angle_alpha 90.00
_cell_angle_beta 100.10(3)
_cell_angle_gamma 90.00
_cell_formula_units_Z 2
_cell_length_a 5.8190(12)
_cell_length_b 21.660(4)
_cell_length_c 13.289(3)
_cell_measurement_temperature 293(2)
_cell_volume 1649.0(6)
_computing_structure_refinement 'SHELXL-97 (Sheldrick, 1997)'
_computing_structure_solution 'SHELXS-97 (Sheldrick, 1990)'
_diffrn_ambient_temperature 293(2)
_diffrn_measured_fraction_theta_full 0.984
_diffrn_measured_fraction_theta_max 0.984
_diffrn_radiation_monochromator graphite
_diffrn_radiation_source 'fine-focus sealed tube'
_diffrn_radiation_type MoK\a
_diffrn_radiation_wavelength 0.71073
_diffrn_reflns_av_R_equivalents 0.0000
_diffrn_reflns_av_sigmaI/netI 0.0764
_diffrn_reflns_limit_h_max 6
_diffrn_reflns_limit_h_min -6
_diffrn_reflns_limit_k_max 25
_diffrn_reflns_limit_k_min 0
_diffrn_reflns_limit_l_max 15
_diffrn_reflns_limit_l_min 0
_diffrn_reflns_number 2839
_diffrn_reflns_theta_full 24.97
_diffrn_reflns_theta_max 24.97
_diffrn_reflns_theta_min 1.82
_exptl_absorpt_coefficient_mu 0.825
_exptl_crystal_colour pale-yellow
_exptl_crystal_density_diffrn 1.559
_exptl_crystal_density_method 'not measured'
_exptl_crystal_description block
_exptl_crystal_F_000 808
_exptl_crystal_size_max 0.30
_exptl_crystal_size_mid 0.20
_exptl_crystal_size_min 0.25
_refine_diff_density_max 0.552
_refine_diff_density_min -0.651
_refine_diff_density_rms 0.091
_refine_ls_extinction_coef 0.0023(13)
_refine_ls_extinction_expression Fc^*^=kFc[1+0.001xFc^2^\l^3^/sin(2\q)]^-1/4^
_refine_ls_extinction_method SHELXL
_refine_ls_goodness_of_fit_ref 0.972
_refine_ls_hydrogen_treatment mixed
_refine_ls_matrix_type full
_refine_ls_number_parameters 233
_refine_ls_number_reflns 2839
_refine_ls_number_restraints 0
_refine_ls_restrained_S_all 0.972
_refine_ls_R_factor_all 0.1119
_refine_ls_R_factor_gt 0.0456
_refine_ls_shift/su_max 0.000
_refine_ls_shift/su_mean 0.000
_refine_ls_structure_factor_coef Fsqd
_refine_ls_weighting_details 'calc w=1/[\s^2^(Fo^2^)+(0.1000P)^2^+0.0000P] where P=(Fo^2^+2Fc^2^)/3'
_refine_ls_weighting_scheme calc
_refine_ls_wR_factor_gt 0.1221
_refine_ls_wR_factor_ref 0.1551
_reflns_number_gt 1670
_reflns_number_total 2839
_reflns_threshold_expression >2sigma(I)
_cod_data_source_file ic001470x_1.cif
_cod_data_source_block 1
_cod_database_code 4320018

loop_
_symmetry_equiv_pos_as_xyz
'x, y, z'
'-x, y+1/2, -z+1/2'
'-x, -y, -z'
'x, -y-1/2, z-1/2'

loop_
_atom_site_label
_atom_site_type_symbol
_atom_site_fract_x
_atom_site_fract_y
_atom_site_fract_z
_atom_site_U_iso_or_equiv
_atom_site_adp_type
_atom_site_occupancy
_atom_site_symmetry_multiplicity
_atom_site_calc_flag
_atom_site_refinement_flags
_atom_site_disorder_assembly
_atom_site_disorder_group
Zn1 Zn 0.0000 0.5000 0.5000 0.0238(3) Uani 1 2 d S . .
O3 O 0.1686(5) 0.57007(14) 0.5937(2) 0.0274(7) Uani 1 1 d . . .
C16 C -0.0754(8) 0.57232(19) 0.7221(3) 0.0256(10) Uani 1 1 d . . .
N3 N -0.0148(6) 0.65682(16) 0.8428(3) 0.0286(9) Uani 1 1 d . . .
C14 C 0.1578(7) 0.6819(2) 0.7965(3) 0.0244(10) Uani 1 1 d . . .
C12 C 0.2230(7) 0.65028(19) 0.7132(3) 0.0218(9) Uani 1 1 d . . .
F1 F 0.6958(5) 0.74794(13) 0.6634(2) 0.0436(8) Uani 1 1 d . . .
C11 C 0.1061(8) 0.59431(19) 0.6710(3) 0.0231(10) Uani 1 1 d . . .
C10 C 0.4469(8) 0.7629(2) 0.7871(3) 0.0250(10) Uani 1 1 d . . .
C9 C 0.5111(8) 0.7283(2) 0.7051(4) 0.0278(11) Uani 1 1 d . . .
N2 N 0.5733(7) 0.81468(17) 0.8266(3) 0.0293(9) Uani 1 1 d . . .
C7 C 0.2688(8) 0.7374(2) 0.8298(3) 0.0276(10) Uani 1 1 d . . .
H7A H 0.2202 0.7581 0.8836 0.033 Uiso 1 1 calc R . .
C6 C -0.1206(8) 0.6047(2) 0.8054(3) 0.0291(10) Uani 1 1 d . . .
H6A H -0.2352 0.5889 0.8389 0.035 Uiso 1 1 calc R . .
C5 C 0.4040(8) 0.6758(2) 0.6700(3) 0.0264(10) Uani 1 1 d . . .
H5A H 0.4515 0.6557 0.6153 0.032 Uiso 1 1 calc R . .
C17 C -0.0815(9) 0.6841(2) 0.9359(4) 0.0364(12) Uani 1 1 d . . .
H17A H -0.2316 0.6676 0.9448 0.044 Uiso 1 1 calc R . .
H17B H -0.0983 0.7285 0.9269 0.044 Uiso 1 1 calc R . .
C19 C 0.5167(10) 0.8389(2) 0.9209(4) 0.0421(14) Uani 1 1 d . . .
H19A H 0.4983 0.8050 0.9666 0.051 Uiso 1 1 calc R . .
H19B H 0.3700 0.8612 0.9065 0.051 Uiso 1 1 calc R . .
C18 C 0.6133(9) 0.8653(2) 0.7575(3) 0.0329(11) Uani 1 1 d . . .
H18A H 0.4692 0.8880 0.7365 0.039 Uiso 1 1 calc R . .
H18B H 0.6607 0.8483 0.6968 0.039 Uiso 1 1 calc R . .
C1 C 0.8015(9) 0.9089(2) 0.8106(4) 0.0340(12) Uani 1 1 d . . .
H1A H 0.9494 0.8871 0.8237 0.041 Uiso 1 1 calc R . .
H1B H 0.8175 0.9431 0.7653 0.041 Uiso 1 1 calc R . .
N1 N 0.7510(6) 0.93329(16) 0.9075(3) 0.0267(9) Uani 1 1 d . . .
H1C H 0.7482 0.9717 0.9237 0.032 Uiso 1 1 calc R . .
C2 C 0.7061(10) 0.8815(2) 0.9719(4) 0.0425(14) Uani 1 1 d . . .
H2A H 0.6626 0.8976 1.0341 0.051 Uiso 1 1 calc R . .
H2B H 0.8490 0.8580 0.9911 0.051 Uiso 1 1 calc R . .
C3 C -0.2275(8) 0.51706(19) 0.6892(4) 0.0290(11) Uani 1 1 d . . .
O2 O -0.2274(5) 0.49293(13) 0.6030(2) 0.0285(7) Uani 1 1 d . . .
O1 O -0.3503(7) 0.49811(18) 0.7503(3) 0.0539(10) Uani 1 1 d . . .
C20 C 0.0956(12) 0.6711(3) 1.0308(4) 0.0628(18) Uani 1 1 d . . .
H20A H 0.0461 0.6901 1.0887 0.094 Uiso 1 1 calc R . .
H20B H 0.2443 0.6877 1.0227 0.094 Uiso 1 1 calc R . .
H20C H 0.1091 0.6273 1.0414 0.094 Uiso 1 1 calc R . .
O1W O -0.586(3) 0.5276(8) 0.9135(10) 0.318(8) Uani 1 1 d . . .
O2W O -0.135(5) 0.4869(6) 0.9570(9) 0.425(17) Uani 1 1 d . . .

loop_
_atom_site_aniso_label
_atom_site_aniso_U_11
_atom_site_aniso_U_22
_atom_site_aniso_U_33
_atom_site_aniso_U_23
_atom_site_aniso_U_13
_atom_site_aniso_U_12
Zn1 0.0316(4) 0.0156(4) 0.0228(4) -0.0037(3) 0.0008(3) 0.0002(4)
O3 0.0318(18) 0.0239(17) 0.0262(17) -0.0089(13) 0.0045(13) -0.0023(14)
C16 0.032(2) 0.017(2) 0.027(2) -0.0011(18) 0.0016(18) -0.0017(19)
N3 0.033(2) 0.025(2) 0.029(2) -0.0090(16) 0.0096(16) -0.0034(17)
C14 0.025(2) 0.025(2) 0.023(2) -0.0038(18) 0.0039(18) -0.0016(18)
C12 0.026(2) 0.017(2) 0.021(2) -0.0037(17) 0.0000(18) 0.0004(18)
F1 0.0485(18) 0.0345(17) 0.0545(19) -0.0173(14) 0.0279(15) -0.0147(13)
C11 0.025(2) 0.019(2) 0.023(2) -0.0002(18) -0.0032(18) 0.0022(18)
C10 0.028(2) 0.021(2) 0.024(2) -0.0026(19) 0.0017(19) -0.0044(19)
C9 0.028(3) 0.024(2) 0.032(3) 0.000(2) 0.007(2) -0.004(2)
N2 0.039(2) 0.025(2) 0.025(2) -0.0030(17) 0.0070(17) -0.0107(18)
C7 0.034(3) 0.026(2) 0.023(2) -0.0110(19) 0.0065(19) -0.005(2)
C6 0.030(3) 0.027(2) 0.030(3) -0.002(2) 0.004(2) -0.003(2)
C5 0.034(3) 0.024(2) 0.022(2) -0.0042(19) 0.0063(19) 0.002(2)
C17 0.041(3) 0.036(3) 0.037(3) -0.015(2) 0.021(2) -0.010(2)
C19 0.063(4) 0.036(3) 0.032(3) -0.017(2) 0.021(2) -0.025(3)
C18 0.046(3) 0.026(2) 0.025(2) 0.0003(19) 0.002(2) -0.007(2)
C1 0.044(3) 0.026(3) 0.033(3) 0.001(2) 0.008(2) -0.013(2)
N1 0.036(2) 0.0146(18) 0.028(2) -0.0049(15) 0.0016(17) -0.0038(16)
C2 0.068(4) 0.038(3) 0.024(3) -0.007(2) 0.014(2) -0.033(3)
C3 0.034(3) 0.023(2) 0.028(3) 0.0005(18) -0.001(2) -0.0053(18)
O2 0.0347(17) 0.0194(17) 0.0295(17) -0.0048(14) 0.0004(12) -0.0051(14)
O1 0.074(3) 0.049(2) 0.043(2) -0.013(2) 0.0235(19) -0.032(2)
C20 0.074(4) 0.080(5) 0.035(3) -0.015(3) 0.013(3) 0.001(4)
O1W 0.272(17) 0.52(2) 0.177(11) -0.001(15) 0.082(11) 0.024(18)
O2W 0.87(5) 0.203(13) 0.135(11) 0.065(10) -0.088(17) -0.144(19)

loop_
_atom_type_symbol
_atom_type_description
_atom_type_scat_dispersion_real
_atom_type_scat_dispersion_imag
_atom_type_scat_source
C C 0.0033 0.0016 'International Tables Vol C Tables 4.2.6.8 and 6.1.1.4'
H H 0.0000 0.0000 'International Tables Vol C Tables 4.2.6.8 and 6.1.1.4'
N N 0.0061 0.0033 'International Tables Vol C Tables 4.2.6.8 and 6.1.1.4'
O O 0.0106 0.0060 'International Tables Vol C Tables 4.2.6.8 and 6.1.1.4'
F F 0.0171 0.0103 'International Tables Vol C Tables 4.2.6.8 and 6.1.1.4'
Zn Zn 0.2839 1.4301 'International Tables Vol C Tables 4.2.6.8 and 6.1.1.4'

loop_
_geom_angle_atom_site_label_1
_geom_angle_atom_site_label_2
_geom_angle_atom_site_label_3
_geom_angle
_geom_angle_site_symmetry_1
_geom_angle_site_symmetry_3
_geom_angle_publ_flag
O2 Zn1 O2 180.000(1) . 3_566 ?
O2 Zn1 O3 87.00(11) . . ?
O2 Zn1 O3 93.00(12) 3_566 . ?
O2 Zn1 O3 93.00(12) . 3_566 ?
O2 Zn1 O3 87.00(11) 3_566 3_566 ?
O3 Zn1 O3 180.00(11) . 3_566 ?
O2 Zn1 N1 90.93(13) . 2_646 ?
O2 Zn1 N1 89.07(13) 3_566 2_646 ?
O3 Zn1 N1 87.19(13) . 2_646 ?
O3 Zn1 N1 92.81(13) 3_566 2_646 ?
O2 Zn1 N1 89.07(13) . 4_475 ?
O2 Zn1 N1 90.93(13) 3_566 4_475 ?
O3 Zn1 N1 92.81(13) . 4_475 ?
O3 Zn1 N1 87.19(13) 3_566 4_475 ?
N1 Zn1 N1 180.000(1) 2_646 4_475 ?
C11 O3 Zn1 127.8(3) . . ?
C6 C16 C11 118.2(4) . . ?
C6 C16 C3 116.9(4) . . ?
C11 C16 C3 124.8(4) . . ?
C6 N3 C14 119.4(4) . . ?
C6 N3 C17 118.4(4) . . ?
C14 N3 C17 122.2(4) . . ?
N3 C14 C7 122.0(4) . . ?
N3 C14 C12 118.5(4) . . ?
C7 C14 C12 119.6(4) . . ?
C5 C12 C14 117.1(4) . . ?
C5 C12 C11 120.4(4) . . ?
C14 C12 C11 122.4(4) . . ?
O3 C11 C16 126.1(4) . . ?
O3 C11 C12 118.6(4) . . ?
C16 C11 C12 115.4(4) . . ?
C7 C10 N2 123.5(4) . . ?
C7 C10 C9 114.8(4) . . ?
N2 C10 C9 121.3(4) . . ?
C5 C9 F1 118.5(4) . . ?
C5 C9 C10 122.9(4) . . ?
F1 C9 C10 118.6(4) . . ?
C10 N2 C19 115.6(4) . . ?
C10 N2 C18 119.7(4) . . ?
C19 N2 C18 110.7(4) . . ?
C10 C7 C14 123.5(4) . . ?
C10 C7 H7A 118.3 . . ?
C14 C7 H7A 118.3 . . ?
N3 C6 C16 126.1(4) . . ?
N3 C6 H6A 117.0 . . ?
C16 C6 H6A 117.0 . . ?
C9 C5 C12 122.0(4) . . ?
C9 C5 H5A 119.0 . . ?
C12 C5 H5A 119.0 . . ?
N3 C17 C20 112.5(4) . . ?
N3 C17 H17A 109.1 . . ?
C20 C17 H17A 109.1 . . ?
N3 C17 H17B 109.1 . . ?
C20 C17 H17B 109.1 . . ?
H17A C17 H17B 107.8 . . ?
N2 C19 C2 110.6(4) . . ?
N2 C19 H19A 109.5 . . ?
C2 C19 H19A 109.5 . . ?
N2 C19 H19B 109.5 . . ?
C2 C19 H19B 109.5 . . ?
H19A C19 H19B 108.1 . . ?
N2 C18 C1 110.6(4) . . ?
N2 C18 H18A 109.5 . . ?
C1 C18 H18A 109.5 . . ?
N2 C18 H18B 109.5 . . ?
C1 C18 H18B 109.5 . . ?
H18A C18 H18B 108.1 . . ?
N1 C1 C18 113.0(4) . . ?
N1 C1 H1A 109.0 . . ?
C18 C1 H1A 109.0 . . ?
N1 C1 H1B 109.0 . . ?
C18 C1 H1B 109.0 . . ?
H1A C1 H1B 107.8 . . ?
C2 N1 C1 108.7(4) . . ?
C2 N1 Zn1 109.7(3) . 2_656 ?
C1 N1 Zn1 120.0(3) . 2_656 ?
C2 N1 H1C 125.6 . . ?
C1 N1 H1C 125.6 . . ?
Zn1 N1 H1C 44.1 2_656 . ?
N1 C2 C19 113.5(4) . . ?
N1 C2 H2A 108.9 . . ?
C19 C2 H2A 108.9 . . ?
N1 C2 H2B 108.9 . . ?
C19 C2 H2B 108.9 . . ?
H2A C2 H2B 107.7 . . ?
O1 C3 O2 123.3(4) . . ?
O1 C3 C16 116.7(4) . . ?
O2 C3 C16 120.0(4) . . ?
C3 O2 Zn1 132.3(3) . . ?
C17 C20 H20A 109.5 . . ?
C17 C20 H20B 109.5 . . ?
H20A C20 H20B 109.5 . . ?
C17 C20 H20C 109.5 . . ?
H20A C20 H20C 109.5 . . ?
H20B C20 H20C 109.5 . . ?

loop_
_geom_bond_atom_site_label_1
_geom_bond_atom_site_label_2
_geom_bond_distance
_geom_bond_site_symmetry_2
_geom_bond_publ_flag
Zn1 O2 2.070(3) . ?
Zn1 O2 2.070(3) 3_566 ?
Zn1 O3 2.095(3) . ?
Zn1 O3 2.095(3) 3_566 ?
Zn1 N1 2.253(3) 2_646 ?
Zn1 N1 2.253(3) 4_475 ?
O3 C11 1.263(5) . ?
C16 C6 1.374(6) . ?
C16 C11 1.433(6) . ?
C16 C3 1.507(6) . ?
N3 C6 1.340(5) . ?
N3 C14 1.378(6) . ?
N3 C17 1.484(6) . ?
C14 C7 1.398(6) . ?
C14 C12 1.409(6) . ?
C12 C5 1.398(6) . ?
C12 C11 1.454(6) . ?
F1 C9 1.360(5) . ?
C10 C7 1.381(7) . ?
C10 N2 1.392(6) . ?
C10 C9 1.426(6) . ?
C9 C5 1.340(6) . ?
N2 C19 1.449(6) . ?
N2 C18 1.474(6) . ?
C7 H7A 0.9300 . ?
C6 H6A 0.9300 . ?
C5 H5A 0.9300 . ?
C17 C20 1.509(8) . ?
C17 H17A 0.9700 . ?
C17 H17B 0.9700 . ?
C19 C2 1.504(6) . ?
C19 H19A 0.9700 . ?
C19 H19B 0.9700 . ?
C18 C1 1.523(6) . ?
C18 H18A 0.9700 . ?
C18 H18B 0.9700 . ?
C1 N1 1.469(6) . ?
C1 H1A 0.9700 . ?
C1 H1B 0.9700 . ?
N1 C2 1.462(6) . ?
N1 Zn1 2.253(3) 2_656 ?
N1 H1C 0.8600 . ?
C2 H2A 0.9700 . ?
C2 H2B 0.9700 . ?
C3 O1 1.242(6) . ?
C3 O2 1.258(6) . ?
C20 H20A 0.9600 . ?
C20 H20B 0.9600 . ?
C20 H20C 0.9600 . ?
O2W O2W 1.86(4) 3_567 ?
